data_4518335
loop_
_publ_author_name
'He, Jian'
'Bai, Zhi-Qin'
'Yuan, Pan-Feng'
'Wu, Li-Zhu'
'Liu, Qiang'

_publ_section_title
;
 Highly Efficient Iridium-Based Photosensitizers for
 Thia-Patern\`o--B\"uchi Reaction and Aza-Photocyclization
;
_journal_name_full 'ACS Catalysis'
_journal_page_first 446
_journal_page_last 455
_journal_paper_doi 10.1021/acscatal.0c05005
_journal_year 2020
_chemical_formula_moiety 'C37 H20 F10 Ir N6, F6 P'
_chemical_formula_sum 'C37 H20 F16 Ir N6 P'
_chemical_formula_weight 1075.76
_space_group_crystal_system monoclinic
_space_group_IT_number 14
_space_group_name_Hall '-P 2ybc'
_space_group_name_H-M_alt 'P 1 21/c 1'
_atom_sites_solution_hydrogens geom
_atom_sites_solution_primary direct
_audit_creation_date 2018-10-29
_audit_creation_method
;
Olex2 1.2
(compiled 2018.05.29 svn.r3508 for OlexSys, GUI svn.r5506)
;
_cell_angle_alpha 90
_cell_angle_beta 108.084(5)
_cell_angle_gamma 90
_cell_formula_units_Z 4
_cell_length_a 13.4456(6)
_cell_length_b 15.4907(6)
_cell_length_c 19.3081(9)
_cell_measurement_reflns_used 3779
_cell_measurement_temperature 293.73(10)
_cell_measurement_theta_max 25.6220
_cell_measurement_theta_min 3.9110
_cell_volume 3822.9(3)
_computing_cell_refinement
;
CrysAlisPro, Agilent Technologies,
Version 1.171.36.28 (release 01-02-2013 CrysAlis171 .NET)
(compiled Feb  1 2013,16:14:44)
;
_computing_data_collection
;
CrysAlisPro, Agilent Technologies,
Version 1.171.36.28 (release 01-02-2013 CrysAlis171 .NET)
(compiled Feb  1 2013,16:14:44)
;
_computing_data_reduction
;
CrysAlisPro, Agilent Technologies,
Version 1.171.36.28 (release 01-02-2013 CrysAlis171 .NET)
(compiled Feb  1 2013,16:14:44)
;
_computing_molecular_graphics 'Olex2 (Dolomanov et al., 2009)'
_computing_publication_material 'Olex2 (Dolomanov et al., 2009)'
_computing_structure_refinement 'ShelXL (Sheldrick, 2015)'
_computing_structure_solution 'ShelXS (Sheldrick, 2008)'
_diffrn_ambient_temperature 293.73(10)
_diffrn_detector_area_resol_mean 16.0733
_diffrn_measured_fraction_theta_full 0.997
_diffrn_measured_fraction_theta_max 0.997
_diffrn_measurement_details
;
#__ type_ start__ end____ width___ exp.time_
  1 omega   -4.00   25.00   1.0000    3.0000
omega____ theta____ kappa____ phi______ frames
    -      -19.4273  -99.0000 -150.0000 29

#__ type_ start__ end____ width___ exp.time_
  2 omega   40.00  102.00   1.0000    3.0000
omega____ theta____ kappa____ phi______ frames
    -       22.7867  178.0000    0.0000 62

#__ type_ start__ end____ width___ exp.time_
  3 omega   65.00   96.00   1.0000    3.0000
omega____ theta____ kappa____ phi______ frames
    -       22.7867   38.0000   60.0000 31

#__ type_ start__ end____ width___ exp.time_
  4 omega    6.00   94.00   1.0000    3.0000
omega____ theta____ kappa____ phi______ frames
    -       22.7867   38.0000   30.0000 88

#__ type_ start__ end____ width___ exp.time_
  5 omega   30.00   63.00   1.0000    3.0000
omega____ theta____ kappa____ phi______ frames
    -       22.7867  -99.0000   30.0000 33
;
_diffrn_measurement_device_type 'SuperNova, Dual, Cu at zero, Eos'
_diffrn_measurement_method '\w scans'
_diffrn_orient_matrix_UB_11 0.0079895000
_diffrn_orient_matrix_UB_12 -0.0399220000
_diffrn_orient_matrix_UB_13 0.0189237000
_diffrn_orient_matrix_UB_21 0.0013385000
_diffrn_orient_matrix_UB_22 0.0217910000
_diffrn_orient_matrix_UB_23 0.0325712000
_diffrn_orient_matrix_UB_31 -0.0549258000
_diffrn_orient_matrix_UB_32 -0.0052470000
_diffrn_orient_matrix_UB_33 -0.0085952000
_diffrn_radiation_monochromator mirror
_diffrn_radiation_type MoK\a
_diffrn_radiation_wavelength 0.71073
_diffrn_reflns_av_R_equivalents 0.0449
_diffrn_reflns_av_unetI/netI 0.0752
_diffrn_reflns_Laue_measured_fraction_full 0.997
_diffrn_reflns_Laue_measured_fraction_max 0.997
_diffrn_reflns_limit_h_max 16
_diffrn_reflns_limit_h_min -16
_diffrn_reflns_limit_k_max 19
_diffrn_reflns_limit_k_min -16
_diffrn_reflns_limit_l_max 21
_diffrn_reflns_limit_l_min -23
_diffrn_reflns_number 14974
_diffrn_reflns_point_group_measured_fraction_full 0.997
_diffrn_reflns_point_group_measured_fraction_max 0.997
_diffrn_reflns_theta_full 25.242
_diffrn_reflns_theta_max 26.022
_diffrn_reflns_theta_min 3.434
_diffrn_source 'SuperNova (Mo) X-ray Source'
_exptl_absorpt_coefficient_mu 3.651
_exptl_absorpt_correction_T_max 1.00000
_exptl_absorpt_correction_T_min 0.49860
_exptl_absorpt_correction_type multi-scan
_exptl_absorpt_process_details
;
CrysAlisPro, Agilent Technologies,
Version 1.171.36.28 (release 01-02-2013 CrysAlis171 .NET)
(compiled Feb  1 2013,16:14:44)
Empirical absorption correction using spherical harmonics,
 implemented in SCALE3 ABSPACK scaling algorithm.
;
_exptl_crystal_colour 'clear light yellow'
_exptl_crystal_colour_lustre clear
_exptl_crystal_colour_modifier light
_exptl_crystal_colour_primary yellow
_exptl_crystal_density_diffrn 1.869
_exptl_crystal_description block
_exptl_crystal_F_000 2080
_exptl_crystal_size_max 0.17
_exptl_crystal_size_mid 0.15
_exptl_crystal_size_min 0.12
_refine_diff_density_max 1.740
_refine_diff_density_min -1.156
_refine_diff_density_rms 0.128
_refine_ls_extinction_method none
_refine_ls_goodness_of_fit_ref 1.049
_refine_ls_hydrogen_treatment constr
_refine_ls_matrix_type full
_refine_ls_number_parameters 550
_refine_ls_number_reflns 7521
_refine_ls_number_restraints 0
_refine_ls_restrained_S_all 1.049
_refine_ls_R_factor_all 0.0693
_refine_ls_R_factor_gt 0.0445
_refine_ls_shift/su_max 0.001
_refine_ls_shift/su_mean 0.000
_refine_ls_structure_factor_coef Fsqd
_refine_ls_weighting_details 'w=1/[\s^2^(Fo^2^)+(0.0320P)^2^+2.8328P] where P=(Fo^2^+2Fc^2^)/3'
_refine_ls_weighting_scheme calc
_refine_ls_wR_factor_gt 0.0895
_refine_ls_wR_factor_ref 0.1043
_reflns_Friedel_coverage 0.000
_reflns_number_gt 5510
_reflns_number_total 7521
_reflns_threshold_expression 'I > 2\s(I)'
_cod_data_source_file cs0c05005_si_007.cif
_cod_data_source_block hej(4)_1029
_cod_database_code 4518335
_shelx_shelxl_version_number 2018/3
_shelx_space_group_comment
;
The symmetry employed for this shelxl refinement is uniquely defined
by the following loop, which should always be used as a source of
symmetry information in preference to the above space-group names.
They are only intended as comments.
;
_shelx_estimated_absorpt_t_max 0.668
_shelx_estimated_absorpt_t_min 0.576
_reflns_odcompleteness_completeness 99.69
_reflns_odcompleteness_iscentric 1
_reflns_odcompleteness_theta 26.32
_olex2_refinement_description
;
1. Fixed Uiso
 At 1.2 times of:
  All C(H) groups
2.a Aromatic/amide H refined with riding coordinates:
 C14(H14), C18(H18), C20(H20), C23(H23), C26(H26), C34(H34), C35(H35),
 C36(H36), C37(H37), C39(H39), C40(H40), C42(H42), C43(H43), C56(H56), C59(H59),
  C60(H60), C2AA(H2AA), C1AA(H1AA), C1(H1), C5AA(H5AA)
;
_olex2_date_sample_data_collection 2018-10-29
_olex2_submission_special_instructions 'No special instructions were received'

loop_
_space_group_symop_operation_xyz
'x, y, z'
'-x, y+1/2, -z+1/2'
'-x, -y, -z'
'x, -y-1/2, z-1/2'

loop_
_atom_site_label
_atom_site_type_symbol
_atom_site_fract_x
_atom_site_fract_y
_atom_site_fract_z
_atom_site_U_iso_or_equiv
_atom_site_adp_type
_atom_site_occupancy
_atom_site_site_symmetry_order
_atom_site_calc_flag
_atom_site_refinement_flags_posn
_atom_site_refinement_flags_adp
_atom_site_refinement_flags_occupancy
_atom_site_disorder_assembly
_atom_site_disorder_group
Ir1 Ir 0.19500(2) 0.26715(2) 0.48191(2) 0.03264(10) Uani 1 1 d . . . . .
P1 P 0.56928(18) 0.12227(16) 0.68466(12) 0.0606(6) Uani 1 1 d . . . . .
N2 N 0.2818(4) 0.2671(3) 0.4046(3) 0.0322(12) Uani 1 1 d . . . . .
C3 C 0.1304(5) 0.2590(4) 0.5620(4) 0.0405(16) Uani 1 1 d . . . . .
N4 N 0.0623(4) 0.2343(4) 0.4013(3) 0.0393(13) Uani 1 1 d . . . . .
N5 N 0.3121(4) 0.0147(4) 0.5138(3) 0.0371(13) Uani 1 1 d . . . . .
N6 N 0.3127(4) 0.3170(4) 0.5659(3) 0.0403(14) Uani 1 1 d . . . . .
C7 C 0.3424(4) 0.1964(4) 0.4063(3) 0.0310(14) Uani 1 1 d . . . . .
C8 C 0.1299(5) 0.3834(5) 0.4575(3) 0.0411(16) Uani 1 1 d . . . . .
C9 C 0.2887(5) 0.3362(5) 0.6277(4) 0.0469(18) Uani 1 1 d . . . . .
F10 F 0.2015(3) 0.3378(4) 0.7493(2) 0.0894(18) Uani 1 1 d . . . . .
N13 N 0.2553(4) 0.0763(4) 0.5327(3) 0.0374(13) Uani 1 1 d . . . . .
C14 C 0.0366(5) 0.2184(5) 0.5585(4) 0.052(2) Uani 1 1 d . . . . .
H14 H -0.004229 0.193315 0.515291 0.063 Uiso 1 1 calc R . . . .
C16 C -0.0062(5) 0.2993(5) 0.3714(4) 0.0429(17) Uani 1 1 d . . . . .
C18 C 0.4151(6) 0.2597(5) 0.3213(4) 0.054(2) Uani 1 1 d . . . . .
H18 H 0.460951 0.258090 0.293847 0.065 Uiso 1 1 calc R . . . .
F19 F -0.1196(3) 0.4616(3) 0.3352(3) 0.0949(18) Uani 1 1 d . . . . .
C20 C 0.2865(5) 0.3310(5) 0.3602(4) 0.0434(17) Uani 1 1 d . . . . .
H20 H 0.243803 0.378816 0.357891 0.052 Uiso 1 1 calc R . . . .
F21 F 0.1546(4) 0.6121(3) 0.4946(3) 0.0970(18) Uani 1 1 d . . . . .
C22 C -0.0228(6) 0.4603(6) 0.3856(4) 0.060(2) Uani 1 1 d . . . . .
C23 C 0.3535(6) 0.3884(5) 0.6807(4) 0.060(2) Uani 1 1 d . . . . .
H23 H 0.334262 0.404744 0.721151 0.072 Uiso 1 1 calc R . . . .
C24 C 0.1881(5) 0.2984(5) 0.6274(4) 0.0443(17) Uani 1 1 d . . . . .
C25 C 0.3169(5) -0.0710(5) 0.5449(4) 0.0412(16) Uani 1 1 d . . . . .
C26 C 0.3575(4) 0.0432(4) 0.4647(3) 0.0372(16) Uani 1 1 d . . . . .
H26 H 0.400528 0.012662 0.443873 0.045 Uiso 1 1 calc R . . . .
C27 C 0.0302(5) 0.3828(5) 0.4029(4) 0.0413(17) Uani 1 1 d . . . . .
C28 C 0.1501(6) 0.2966(6) 0.6868(4) 0.062(2) Uani 1 1 d . . . . .
C31 C 0.0048(6) 0.2158(6) 0.6196(5) 0.068(3) Uani 1 1 d . . . . .
C32 C 0.3255(4) 0.1272(4) 0.4527(3) 0.0319(14) Uani 1 1 d . . . . .
C34 C -0.1201(6) 0.1997(7) 0.2916(4) 0.064(2) Uani 1 1 d . . . . .
H34 H -0.181521 0.188540 0.254028 0.077 Uiso 1 1 calc R . . . .
C35 C -0.0989(5) 0.2822(6) 0.3163(4) 0.055(2) Uani 1 1 d . . . . .
H35 H -0.145861 0.326478 0.296620 0.066 Uiso 1 1 calc R . . . .
C36 C 0.4105(5) 0.1920(5) 0.3658(4) 0.0454(18) Uani 1 1 d . . . . .
H36 H 0.452837 0.143804 0.368680 0.055 Uiso 1 1 calc R . . . .
C37 C 0.4481(6) 0.4164(6) 0.6730(5) 0.073(3) Uani 1 1 d . . . . .
H37 H 0.492529 0.451305 0.708503 0.087 Uiso 1 1 calc R . . . .
C39 C 0.3057(6) -0.1407(5) 0.5000(4) 0.058(2) Uani 1 1 d . . . . .
H39 H 0.298138 -0.133599 0.450766 0.070 Uiso 1 1 calc R . . . .
C40 C 0.3266(5) -0.0787(5) 0.6172(4) 0.0500(19) Uani 1 1 d . . . . .
H40 H 0.332380 -0.030187 0.646604 0.060 Uiso 1 1 calc R . . . .
C41 C 0.1139(6) 0.5366(5) 0.4644(5) 0.060(2) Uani 1 1 d . . . . .
C42 C 0.1704(5) 0.4622(5) 0.4862(4) 0.0513(19) Uani 1 1 d . . . . .
H42 H 0.236442 0.464916 0.520614 0.062 Uiso 1 1 calc R . . . .
C43 C 0.3513(6) 0.3302(5) 0.3174(4) 0.056(2) Uani 1 1 d . . . . .
H43 H 0.351989 0.376202 0.286532 0.068 Uiso 1 1 calc R . . . .
F46 F -0.0850(4) 0.1760(4) 0.6170(3) 0.105(2) Uani 1 1 d . . . . .
C47 C -0.0527(6) 0.1319(6) 0.3208(4) 0.055(2) Uani 1 1 d . . . . .
F53 F 0.6793(4) 0.1242(6) 0.6792(4) 0.160(3) Uani 1 1 d . . . . .
F55 F 0.5689(7) 0.2188(4) 0.7018(4) 0.152(3) Uani 1 1 d . . . . .
C56 C 0.0174(6) 0.5382(5) 0.4145(5) 0.064(2) Uani 1 1 d . . . . .
H56 H -0.019435 0.589402 0.400688 0.077 Uiso 1 1 calc R . . . .
C59 C 0.3275(5) -0.1604(6) 0.6452(5) 0.062(2) Uani 1 1 d . . . . .
H59 H 0.336349 -0.167083 0.694605 0.074 Uiso 1 1 calc R . . . .
C60 C 0.0602(7) 0.2556(6) 0.6848(5) 0.073(3) Uani 1 1 d . . . . .
H60 H 0.036573 0.254050 0.725228 0.087 Uiso 1 1 calc R . . . .
F61 F 0.0047(6) -0.0001(5) 0.2968(6) 0.187(4) Uani 1 1 d . . . . .
F64 F 0.6134(6) 0.1072(5) 0.7682(3) 0.150(3) Uani 1 1 d . . . . .
F66 F 0.6510(5) 0.4180(8) 0.6628(5) 0.220(6) Uani 1 1 d . . . . .
F67 F 0.5262(5) 0.1357(5) 0.6016(3) 0.130(3) Uani 1 1 d . . . . .
N0AA N 0.2648(4) 0.1442(4) 0.4950(3) 0.0366(13) Uani 1 1 d . . . . .
C2AA C 0.4061(5) 0.3430(5) 0.5607(4) 0.0453(17) Uani 1 1 d . . . . .
H2AA H 0.424243 0.326632 0.519888 0.054 Uiso 1 1 calc R . . . .
C1AA C 0.0388(5) 0.1528(5) 0.3762(4) 0.0490(19) Uani 1 1 d . . . . .
H1AA H 0.085614 0.108773 0.396931 0.059 Uiso 1 1 calc R . . . .
C3AA C 0.4754(6) 0.3922(5) 0.6128(4) 0.056(2) Uani 1 1 d . . . . .
C4AA C 0.5769(7) 0.4182(7) 0.6026(7) 0.085(3) Uani 1 1 d . . . . .
F5AA F 0.5777(6) 0.4979(6) 0.5865(6) 0.179(4) Uani 1 1 d . . . . .
C12 C -0.0708(8) 0.0419(8) 0.2928(9) 0.115(5) Uani 1 1 d . . . . .
F7AA F -0.1345(10) 0.0330(7) 0.2355(7) 0.285(9) Uani 1 1 d . . . . .
F6AA F 0.6028(6) 0.3793(7) 0.5580(7) 0.253(7) Uani 1 1 d . . . . .
F15 F -0.1134(14) -0.0014(6) 0.3342(9) 0.290(9) Uani 1 1 d . . . . .
F1 F 0.5649(7) 0.0232(4) 0.6688(4) 0.165(3) Uani 1 1 d . . . . .
F2 F 0.4599(6) 0.1171(7) 0.6907(5) 0.216(5) Uani 1 1 d . . . . .
C1 C 0.3060(6) -0.2231(6) 0.5297(5) 0.071(3) Uani 1 1 d . . . . .
H1 H 0.299491 -0.271929 0.500601 0.085 Uiso 1 1 calc R . . . .
C5AA C 0.3159(6) -0.2312(6) 0.6024(6) 0.067(2) Uani 1 1 d . . . . .
H5AA H 0.314540 -0.285724 0.622312 0.081 Uiso 1 1 calc R . . . .

loop_
_atom_site_aniso_label
_atom_site_aniso_U_11
_atom_site_aniso_U_22
_atom_site_aniso_U_33
_atom_site_aniso_U_23
_atom_site_aniso_U_13
_atom_site_aniso_U_12
Ir1 0.02921(14) 0.03382(16) 0.03619(15) 0.00293(12) 0.01203(10) 0.00468(11)
P1 0.0717(14) 0.0599(15) 0.0533(13) -0.0195(12) 0.0238(10) -0.0006(12)
N2 0.028(3) 0.037(3) 0.030(3) 0.003(3) 0.008(2) 0.001(2)
C3 0.043(4) 0.038(4) 0.043(4) 0.012(3) 0.018(3) 0.017(3)
N4 0.029(3) 0.048(4) 0.041(3) 0.008(3) 0.012(2) -0.001(3)
N5 0.042(3) 0.031(3) 0.040(3) 0.000(3) 0.016(2) 0.007(3)
N6 0.035(3) 0.046(4) 0.038(3) 0.002(3) 0.008(2) 0.005(3)
C7 0.031(3) 0.033(4) 0.029(3) 0.002(3) 0.008(2) -0.002(3)
C8 0.036(4) 0.048(5) 0.039(4) 0.000(3) 0.012(3) 0.002(3)
C9 0.055(4) 0.047(5) 0.034(4) 0.004(4) 0.007(3) 0.020(4)
F10 0.086(3) 0.144(5) 0.038(2) -0.006(3) 0.017(2) 0.036(3)
N13 0.039(3) 0.034(3) 0.044(3) 0.001(3) 0.020(2) 0.005(3)
C14 0.043(4) 0.066(6) 0.053(4) 0.008(4) 0.023(3) 0.004(4)
C16 0.029(3) 0.054(5) 0.048(4) 0.006(4) 0.015(3) 0.003(3)
C18 0.053(4) 0.063(6) 0.058(5) 0.000(4) 0.033(4) -0.004(4)
F19 0.062(3) 0.083(4) 0.116(4) 0.024(3) -0.007(3) 0.033(3)
C20 0.051(4) 0.035(4) 0.046(4) 0.006(4) 0.017(3) 0.003(3)
F21 0.092(4) 0.042(3) 0.151(5) -0.005(3) 0.028(3) 0.003(3)
C22 0.044(4) 0.073(6) 0.063(5) 0.023(5) 0.015(4) 0.023(4)
C23 0.072(5) 0.060(6) 0.042(4) -0.014(4) 0.010(4) 0.009(4)
C24 0.048(4) 0.049(5) 0.038(4) 0.012(4) 0.016(3) 0.023(3)
C25 0.039(4) 0.036(4) 0.052(4) 0.011(4) 0.019(3) 0.003(3)
C26 0.034(3) 0.043(4) 0.037(4) -0.002(3) 0.014(3) 0.002(3)
C27 0.037(4) 0.047(5) 0.043(4) 0.016(4) 0.017(3) 0.012(3)
C28 0.058(5) 0.086(7) 0.041(4) 0.010(4) 0.014(4) 0.035(5)
C31 0.043(4) 0.091(7) 0.083(6) 0.032(6) 0.038(4) 0.016(4)
C32 0.030(3) 0.037(4) 0.028(3) 0.001(3) 0.009(2) 0.003(3)
C34 0.039(4) 0.095(7) 0.056(5) -0.004(5) 0.011(4) -0.011(5)
C35 0.036(4) 0.066(6) 0.060(5) 0.000(4) 0.010(3) 0.003(4)
C36 0.040(4) 0.055(5) 0.047(4) 0.000(4) 0.022(3) 0.007(3)
C37 0.064(5) 0.066(6) 0.069(6) -0.024(5) -0.005(4) 0.000(5)
C39 0.077(5) 0.044(5) 0.057(5) -0.005(4) 0.026(4) -0.006(4)
C40 0.055(4) 0.049(5) 0.050(4) 0.011(4) 0.021(3) 0.002(4)
C41 0.068(5) 0.037(5) 0.077(6) 0.008(4) 0.027(4) 0.005(4)
C42 0.051(4) 0.044(5) 0.059(5) 0.008(4) 0.017(4) 0.005(4)
C43 0.065(5) 0.051(5) 0.064(5) 0.008(4) 0.035(4) -0.011(4)
F46 0.071(3) 0.153(6) 0.112(4) 0.032(4) 0.056(3) -0.011(3)
C47 0.043(4) 0.071(6) 0.056(5) -0.004(4) 0.022(3) -0.015(4)
F53 0.068(4) 0.290(11) 0.121(5) -0.026(6) 0.029(4) -0.013(5)
F55 0.295(10) 0.059(4) 0.114(5) -0.010(4) 0.080(6) 0.001(5)
C56 0.073(6) 0.042(5) 0.080(6) 0.017(5) 0.030(5) 0.025(4)
C59 0.057(5) 0.072(6) 0.059(5) 0.030(5) 0.023(4) 0.012(4)
C60 0.066(6) 0.111(8) 0.056(5) 0.035(5) 0.040(5) 0.042(5)
F61 0.115(6) 0.103(6) 0.313(12) -0.097(7) 0.022(7) -0.016(5)
F64 0.253(8) 0.129(6) 0.060(4) 0.009(4) 0.037(4) 0.019(6)
F66 0.063(4) 0.395(16) 0.164(7) 0.096(9) -0.023(4) -0.074(6)
F67 0.127(5) 0.192(8) 0.052(3) -0.015(4) 0.002(3) 0.024(5)
N0AA 0.037(3) 0.036(3) 0.039(3) 0.003(3) 0.015(2) 0.006(3)
C2AA 0.037(4) 0.042(4) 0.051(4) 0.004(4) 0.006(3) 0.007(3)
C1AA 0.036(4) 0.054(5) 0.056(4) 0.001(4) 0.012(3) -0.005(3)
C3AA 0.059(5) 0.041(5) 0.058(5) -0.004(4) 0.004(4) 0.000(4)
C4AA 0.044(5) 0.068(7) 0.132(9) -0.030(7) 0.010(6) -0.017(5)
F5AA 0.156(7) 0.123(7) 0.277(11) 0.024(8) 0.096(7) -0.045(6)
C12 0.043(5) 0.073(8) 0.198(14) -0.018(9) -0.007(8) -0.025(6)
F7AA 0.244(11) 0.150(9) 0.303(14) -0.117(10) -0.146(12) 0.012(8)
F6AA 0.147(7) 0.257(11) 0.438(17) -0.262(12) 0.211(10) -0.145(7)
F15 0.48(2) 0.108(7) 0.43(2) -0.118(11) 0.36(2) -0.157(11)
F1 0.315(10) 0.069(5) 0.158(7) -0.042(5) 0.143(7) -0.031(5)
F2 0.124(6) 0.336(13) 0.235(9) -0.169(9) 0.125(6) -0.085(7)
C1 0.081(6) 0.040(5) 0.097(8) -0.009(5) 0.036(5) -0.010(4)
C5AA 0.065(5) 0.051(6) 0.092(7) 0.019(6) 0.033(5) 0.003(4)

loop_
_atom_type_symbol
_atom_type_description
_atom_type_scat_dispersion_real
_atom_type_scat_dispersion_imag
_atom_type_scat_source
C C 0.0033 0.0016 'International Tables Vol C Tables 4.2.6.8 and 6.1.1.4'
H H 0.0000 0.0000 'International Tables Vol C Tables 4.2.6.8 and 6.1.1.4'
F F 0.0171 0.0103 'International Tables Vol C Tables 4.2.6.8 and 6.1.1.4'
Ir Ir -1.4442 7.9887 'International Tables Vol C Tables 4.2.6.8 and 6.1.1.4'
N N 0.0061 0.0033 'International Tables Vol C Tables 4.2.6.8 and 6.1.1.4'
P P 0.1023 0.0942 'International Tables Vol C Tables 4.2.6.8 and 6.1.1.4'

loop_
_geom_angle_atom_site_label_1
_geom_angle_atom_site_label_2
_geom_angle_atom_site_label_3
_geom_angle
_geom_angle_site_symmetry_1
_geom_angle_site_symmetry_3
_geom_angle_publ_flag
C3 Ir1 N2 172.6(2) . . ?
C3 Ir1 N4 95.0(2) . . ?
C3 Ir1 N6 79.9(3) . . ?
C3 Ir1 N0AA 97.7(2) . . ?
N4 Ir1 N2 90.28(19) . . ?
N4 Ir1 N0AA 96.8(2) . . ?
N6 Ir1 N2 95.57(19) . . ?
N6 Ir1 N4 170.1(2) . . ?
N6 Ir1 N0AA 92.3(2) . . ?
C8 Ir1 N2 97.4(2) . . ?
C8 Ir1 C3 88.6(3) . . ?
C8 Ir1 N4 80.1(2) . . ?
C8 Ir1 N6 91.2(2) . . ?
C8 Ir1 N0AA 173.2(2) . . ?
N0AA Ir1 N2 76.5(2) . . ?
F53 P1 F55 93.7(5) . . ?
F53 P1 F64 90.5(4) . . ?
F53 P1 F67 89.2(4) . . ?
F53 P1 F1 89.1(5) . . ?
F55 P1 F64 87.1(4) . . ?
F55 P1 F67 93.8(4) . . ?
F55 P1 F1 177.1(5) . . ?
F64 P1 F1 92.0(4) . . ?
F67 P1 F64 179.0(4) . . ?
F67 P1 F1 87.1(4) . . ?
F2 P1 F53 178.0(6) . . ?
F2 P1 F55 88.1(5) . . ?
F2 P1 F64 88.8(5) . . ?
F2 P1 F67 91.5(5) . . ?
F2 P1 F1 89.1(5) . . ?
C7 N2 Ir1 115.6(4) . . ?
C20 N2 Ir1 126.3(4) . . ?
C20 N2 C7 118.0(5) . . ?
C14 C3 Ir1 126.6(5) . . ?
C14 C3 C24 118.7(6) . . ?
C24 C3 Ir1 114.7(5) . . ?
C16 N4 Ir1 117.1(5) . . ?
C1AA N4 Ir1 123.9(5) . . ?
C1AA N4 C16 119.0(6) . . ?
N13 N5 C25 119.6(5) . . ?
N13 N5 C26 112.2(5) . . ?
C26 N5 C25 128.1(6) . . ?
C9 N6 Ir1 116.3(4) . . ?
C2AA N6 Ir1 124.4(5) . . ?
C2AA N6 C9 118.6(6) . . ?
N2 C7 C32 113.6(5) . . ?
N2 C7 C36 121.6(6) . . ?
C36 C7 C32 124.7(6) . . ?
C27 C8 Ir1 114.3(5) . . ?
C42 C8 Ir1 127.9(5) . . ?
C42 C8 C27 117.8(6) . . ?
N6 C9 C23 120.7(7) . . ?
N6 C9 C24 112.2(6) . . ?
C23 C9 C24 127.0(7) . . ?
N0AA N13 N5 104.9(5) . . ?
C3 C14 H14 120.3 . . ?
C31 C14 C3 119.4(7) . . ?
C31 C14 H14 120.3 . . ?
N4 C16 C27 112.7(6) . . ?
N4 C16 C35 120.6(7) . . ?
C35 C16 C27 126.7(7) . . ?
C36 C18 H18 120.2 . . ?
C36 C18 C43 119.6(7) . . ?
C43 C18 H18 120.2 . . ?
N2 C20 H20 118.3 . . ?
N2 C20 C43 123.4(7) . . ?
C43 C20 H20 118.3 . . ?
F19 C22 C27 119.5(8) . . ?
F19 C22 C56 116.6(7) . . ?
C56 C22 C27 123.9(7) . . ?
C9 C23 H23 120.4 . . ?
C9 C23 C37 119.3(7) . . ?
C37 C23 H23 120.4 . . ?
C3 C24 C9 115.3(6) . . ?
C28 C24 C3 119.4(7) . . ?
C28 C24 C9 125.2(7) . . ?
C39 C25 N5 118.6(6) . . ?
C39 C25 C40 122.5(7) . . ?
C40 C25 N5 118.8(7) . . ?
N5 C26 H26 127.9 . . ?
N5 C26 C32 104.1(6) . . ?
C32 C26 H26 127.9 . . ?
C8 C27 C16 115.7(6) . . ?
C22 C27 C8 118.0(7) . . ?
C22 C27 C16 126.3(7) . . ?
F10 C28 C24 120.6(8) . . ?
F10 C28 C60 116.9(8) . . ?
C60 C28 C24 122.5(8) . . ?
C14 C31 C60 122.7(8) . . ?
F46 C31 C14 119.8(9) . . ?
F46 C31 C60 117.4(8) . . ?
C26 C32 C7 134.7(6) . . ?
N0AA C32 C7 117.9(6) . . ?
N0AA C32 C26 107.4(6) . . ?
C35 C34 H34 119.1 . . ?
C35 C34 C47 121.8(7) . . ?
C47 C34 H34 119.1 . . ?
C16 C35 H35 120.4 . . ?
C34 C35 C16 119.2(7) . . ?
C34 C35 H35 120.4 . . ?
C7 C36 H36 120.5 . . ?
C18 C36 C7 119.0(7) . . ?
C18 C36 H36 120.5 . . ?
C23 C37 H37 120.1 . . ?
C3AA C37 C23 119.9(7) . . ?
C3AA C37 H37 120.1 . . ?
C25 C39 H39 120.8 . . ?
C25 C39 C1 118.4(8) . . ?
C1 C39 H39 120.8 . . ?
C25 C40 H40 121.0 . . ?
C25 C40 C59 117.9(8) . . ?
C59 C40 H40 121.0 . . ?
F21 C41 C42 119.0(7) . . ?
F21 C41 C56 117.6(7) . . ?
C56 C41 C42 123.4(8) . . ?
C8 C42 H42 119.8 . . ?
C41 C42 C8 120.5(7) . . ?
C41 C42 H42 119.8 . . ?
C18 C43 H43 120.9 . . ?
C20 C43 C18 118.3(7) . . ?
C20 C43 H43 120.9 . . ?
C34 C47 C1AA 116.5(8) . . ?
C34 C47 C12 123.3(8) . . ?
C1AA C47 C12 120.1(8) . . ?
C22 C56 H56 121.8 . . ?
C41 C56 C22 116.4(7) . . ?
C41 C56 H56 121.8 . . ?
C40 C59 H59 119.3 . . ?
C5AA C59 C40 121.4(8) . . ?
C5AA C59 H59 119.3 . . ?
C28 C60 C31 117.2(7) . . ?
C28 C60 H60 121.4 . . ?
C31 C60 H60 121.4 . . ?
N13 N0AA Ir1 132.7(4) . . ?
N13 N0AA C32 111.3(5) . . ?
C32 N0AA Ir1 115.8(4) . . ?
N6 C2AA H2AA 118.4 . . ?
N6 C2AA C3AA 123.2(7) . . ?
C3AA C2AA H2AA 118.4 . . ?
N4 C1AA C47 122.8(7) . . ?
N4 C1AA H1AA 118.6 . . ?
C47 C1AA H1AA 118.6 . . ?
C37 C3AA C4AA 122.2(8) . . ?
C2AA C3AA C37 118.2(8) . . ?
C2AA C3AA C4AA 119.6(8) . . ?
F66 C4AA C3AA 111.5(11) . . ?
F5AA C4AA F66 99.2(9) . . ?
F5AA C4AA C3AA 111.8(9) . . ?
F6AA C4AA F66 109.7(11) . . ?
F6AA C4AA C3AA 116.4(8) . . ?
F6AA C4AA F5AA 106.7(13) . . ?
F61 C12 C47 116.8(8) . . ?
F61 C12 F15 102.0(15) . . ?
F7AA C12 C47 116.1(12) . . ?
F7AA C12 F61 110.7(17) . . ?
F7AA C12 F15 100.6(11) . . ?
F15 C12 C47 108.2(13) . . ?
C39 C1 H1 120.3 . . ?
C5AA C1 C39 119.3(9) . . ?
C5AA C1 H1 120.3 . . ?
C59 C5AA C1 120.4(9) . . ?
C59 C5AA H5AA 119.8 . . ?
C1 C5AA H5AA 119.8 . . ?

loop_
_geom_bond_atom_site_label_1
_geom_bond_atom_site_label_2
_geom_bond_distance
_geom_bond_site_symmetry_2
_geom_bond_publ_flag
Ir1 N2 2.161(5) . ?
Ir1 C3 1.999(7) . ?
Ir1 N4 2.035(5) . ?
Ir1 N6 2.034(5) . ?
Ir1 C8 1.994(7) . ?
Ir1 N0AA 2.104(5) . ?
P1 F53 1.515(6) . ?
P1 F55 1.532(6) . ?
P1 F64 1.555(6) . ?
P1 F67 1.541(5) . ?
P1 F1 1.563(7) . ?
P1 F2 1.514(6) . ?
N2 C7 1.359(8) . ?
N2 C20 1.323(8) . ?
C3 C14 1.392(9) . ?
C3 C24 1.402(9) . ?
N4 C16 1.365(8) . ?
N4 C1AA 1.354(9) . ?
N5 N13 1.342(7) . ?
N5 C25 1.450(8) . ?
N5 C26 1.351(7) . ?
N6 C9 1.362(8) . ?
N6 C2AA 1.351(8) . ?
C7 C32 1.458(8) . ?
C7 C36 1.379(8) . ?
C8 C27 1.425(8) . ?
C8 C42 1.381(10) . ?
C9 C23 1.382(10) . ?
C9 C24 1.472(10) . ?
F10 C28 1.350(9) . ?
N13 N0AA 1.308(7) . ?
C14 H14 0.9300 . ?
C14 C31 1.374(10) . ?
C16 C27 1.449(10) . ?
C16 C35 1.390(9) . ?
C18 H18 0.9300 . ?
C18 C36 1.369(10) . ?
C18 C43 1.376(10) . ?
F19 C22 1.361(8) . ?
C20 H20 0.9300 . ?
C20 C43 1.375(9) . ?
F21 C41 1.345(9) . ?
C22 C27 1.384(10) . ?
C22 C56 1.368(11) . ?
C23 H23 0.9300 . ?
C23 C37 1.394(11) . ?
C24 C28 1.393(9) . ?
C25 C39 1.364(10) . ?
C25 C40 1.367(9) . ?
C26 H26 0.9300 . ?
C26 C32 1.368(9) . ?
C28 C60 1.356(12) . ?
C31 F46 1.342(9) . ?
C31 C60 1.391(12) . ?
C32 N0AA 1.348(7) . ?
C34 H34 0.9300 . ?
C34 C35 1.363(11) . ?
C34 C47 1.387(11) . ?
C35 H35 0.9300 . ?
C36 H36 0.9300 . ?
C37 H37 0.9300 . ?
C37 C3AA 1.376(11) . ?
C39 H39 0.9300 . ?
C39 C1 1.401(11) . ?
C40 H40 0.9300 . ?
C40 C59 1.374(10) . ?
C41 C42 1.372(10) . ?
C41 C56 1.355(10) . ?
C42 H42 0.9300 . ?
C43 H43 0.9300 . ?
C47 C1AA 1.395(9) . ?
C47 C12 1.488(14) . ?
C56 H56 0.9300 . ?
C59 H59 0.9300 . ?
C59 C5AA 1.354(11) . ?
C60 H60 0.9300 . ?
F61 C12 1.187(11) . ?
F66 C4AA 1.275(11) . ?
C2AA H2AA 0.9300 . ?
C2AA C3AA 1.371(9) . ?
C1AA H1AA 0.9300 . ?
C3AA C4AA 1.493(12) . ?
C4AA F5AA 1.274(12) . ?
C4AA F6AA 1.187(12) . ?
C12 F7AA 1.179(14) . ?
C12 F15 1.305(16) . ?
C1 H1 0.9300 . ?
C1 C5AA 1.373(12) . ?
C5AA H5AA 0.9300 . ?

loop_
_geom_torsion_atom_site_label_1
_geom_torsion_atom_site_label_2
_geom_torsion_atom_site_label_3
_geom_torsion_atom_site_label_4
_geom_torsion
_geom_torsion_site_symmetry_1
_geom_torsion_site_symmetry_2
_geom_torsion_site_symmetry_3
_geom_torsion_site_symmetry_4
_geom_torsion_publ_flag
Ir1 N2 C7 C32 8.8(6) . . . . ?
Ir1 N2 C7 C36 -172.7(5) . . . . ?
Ir1 N2 C20 C43 173.4(5) . . . . ?
Ir1 C3 C14 C31 177.6(6) . . . . ?
Ir1 C3 C24 C9 -2.4(8) . . . . ?
Ir1 C3 C24 C28 179.9(5) . . . . ?
Ir1 N4 C16 C27 0.9(7) . . . . ?
Ir1 N4 C16 C35 -179.6(5) . . . . ?
Ir1 N4 C1AA C47 -179.9(5) . . . . ?
Ir1 N6 C9 C23 -164.5(5) . . . . ?
Ir1 N6 C9 C24 13.2(7) . . . . ?
Ir1 N6 C2AA C3AA 166.1(5) . . . . ?
Ir1 C8 C27 C16 -2.8(8) . . . . ?
Ir1 C8 C27 C22 176.6(5) . . . . ?
Ir1 C8 C42 C41 -178.5(6) . . . . ?
N2 C7 C32 C26 171.0(6) . . . . ?
N2 C7 C32 N0AA -8.5(8) . . . . ?
N2 C7 C36 C18 -1.9(10) . . . . ?
N2 C20 C43 C18 -0.5(11) . . . . ?
C3 C14 C31 F46 -179.3(7) . . . . ?
C3 C14 C31 C60 3.0(13) . . . . ?
C3 C24 C28 F10 -176.7(6) . . . . ?
C3 C24 C28 C60 2.3(12) . . . . ?
N4 C16 C27 C8 1.2(9) . . . . ?
N4 C16 C27 C22 -178.2(7) . . . . ?
N4 C16 C35 C34 -1.0(11) . . . . ?
N5 N13 N0AA Ir1 174.3(4) . . . . ?
N5 N13 N0AA C32 0.2(6) . . . . ?
N5 C25 C39 C1 -177.3(6) . . . . ?
N5 C25 C40 C59 177.9(6) . . . . ?
N5 C26 C32 C7 -178.9(6) . . . . ?
N5 C26 C32 N0AA 0.6(6) . . . . ?
N6 C9 C23 C37 -4.7(11) . . . . ?
N6 C9 C24 C3 -7.0(9) . . . . ?
N6 C9 C24 C28 170.6(7) . . . . ?
N6 C2AA C3AA C37 -0.2(11) . . . . ?
N6 C2AA C3AA C4AA -179.8(8) . . . . ?
C7 N2 C20 C43 -1.8(10) . . . . ?
C7 C32 N0AA Ir1 3.9(7) . . . . ?
C7 C32 N0AA N13 179.1(5) . . . . ?
C9 N6 C2AA C3AA -4.0(10) . . . . ?
C9 C23 C37 C3AA 0.3(13) . . . . ?
C9 C24 C28 F10 5.8(12) . . . . ?
C9 C24 C28 C60 -175.3(7) . . . . ?
F10 C28 C60 C31 177.7(7) . . . . ?
N13 N5 C25 C39 135.0(6) . . . . ?
N13 N5 C25 C40 -41.4(8) . . . . ?
N13 N5 C26 C32 -0.4(6) . . . . ?
C14 C3 C24 C9 177.2(6) . . . . ?
C14 C3 C24 C28 -0.6(10) . . . . ?
C14 C31 C60 C28 -1.4(13) . . . . ?
C16 N4 C1AA C47 0.2(11) . . . . ?
F19 C22 C27 C8 -178.2(6) . . . . ?
F19 C22 C27 C16 1.2(12) . . . . ?
F19 C22 C56 C41 -179.7(7) . . . . ?
C20 N2 C7 C32 -175.5(5) . . . . ?
C20 N2 C7 C36 2.9(9) . . . . ?
F21 C41 C42 C8 178.6(7) . . . . ?
F21 C41 C56 C22 -179.0(8) . . . . ?
C23 C9 C24 C3 170.5(7) . . . . ?
C23 C9 C24 C28 -11.9(12) . . . . ?
C23 C37 C3AA C2AA 2.0(12) . . . . ?
C23 C37 C3AA C4AA -178.3(9) . . . . ?
C24 C3 C14 C31 -2.0(11) . . . . ?
C24 C9 C23 C37 178.0(7) . . . . ?
C24 C28 C60 C31 -1.3(12) . . . . ?
C25 N5 N13 N0AA -178.7(5) . . . . ?
C25 N5 C26 C32 178.3(6) . . . . ?
C25 C39 C1 C5AA 0.9(12) . . . . ?
C25 C40 C59 C5AA -2.1(11) . . . . ?
C26 N5 N13 N0AA 0.1(6) . . . . ?
C26 N5 C25 C39 -43.7(9) . . . . ?
C26 N5 C25 C40 140.0(6) . . . . ?
C26 C32 N0AA Ir1 -175.7(4) . . . . ?
C26 C32 N0AA N13 -0.5(7) . . . . ?
C27 C8 C42 C41 2.3(11) . . . . ?
C27 C16 C35 C34 178.4(7) . . . . ?
C27 C22 C56 C41 -1.9(13) . . . . ?
C32 C7 C36 C18 176.5(6) . . . . ?
C34 C47 C1AA N4 0.1(11) . . . . ?
C34 C47 C12 F61 147.7(13) . . . . ?
C34 C47 C12 F7AA 14(2) . . . . ?
C34 C47 C12 F15 -98.0(16) . . . . ?
C35 C16 C27 C8 -178.2(7) . . . . ?
C35 C16 C27 C22 2.4(12) . . . . ?
C35 C34 C47 C1AA -0.8(12) . . . . ?
C35 C34 C47 C12 -177.0(10) . . . . ?
C36 C7 C32 C26 -7.5(11) . . . . ?
C36 C7 C32 N0AA 173.1(6) . . . . ?
C36 C18 C43 C20 1.6(11) . . . . ?
C37 C3AA C4AA F66 37.2(14) . . . . ?
C37 C3AA C4AA F5AA -72.9(14) . . . . ?
C37 C3AA C4AA F6AA 164.1(12) . . . . ?
C39 C25 C40 C59 1.6(10) . . . . ?
C39 C1 C5AA C59 -1.4(13) . . . . ?
C40 C25 C39 C1 -1.1(11) . . . . ?
C40 C59 C5AA C1 2.0(12) . . . . ?
C42 C8 C27 C16 176.5(6) . . . . ?
C42 C8 C27 C22 -4.1(10) . . . . ?
C42 C41 C56 C22 -0.1(13) . . . . ?
C43 C18 C36 C7 -0.5(11) . . . . ?
F46 C31 C60 C28 -179.1(8) . . . . ?
C47 C34 C35 C16 1.3(12) . . . . ?
C56 C22 C27 C8 4.0(12) . . . . ?
C56 C22 C27 C16 -176.6(8) . . . . ?
C56 C41 C42 C8 -0.2(13) . . . . ?
C2AA N6 C9 C23 6.4(10) . . . . ?
C2AA N6 C9 C24 -175.9(6) . . . . ?
C2AA C3AA C4AA F66 -143.2(10) . . . . ?
C2AA C3AA C4AA F5AA 106.7(11) . . . . ?
C2AA C3AA C4AA F6AA -16.3(16) . . . . ?
C1AA N4 C16 C27 -179.2(6) . . . . ?
C1AA N4 C16 C35 0.2(10) . . . . ?
C1AA C47 C12 F61 -28(2) . . . . ?
C1AA C47 C12 F7AA -161.8(15) . . . . ?
C1AA C47 C12 F15 86.0(14) . . . . ?
C12 C47 C1AA N4 176.3(10) . . . . ?
